data_4333494
loop_
_publ_author_name
'Punji, Benudhar'
'Mague, Joel T.'
'Balakrishna, Maravanji S.'

_publ_section_title
;
 Highly Air-Stable Anionic Mononuclear and Neutral Binuclear Palladium(II)
 Complexes for C&#x2212;C and C&#x2212;N Bond-Forming Reactions
;
_journal_issue 26
_journal_name_full 'Inorganic Chemistry'
_journal_page_first 11316
_journal_page_last 11327
_journal_paper_doi 10.1021/ic701674x
_journal_volume 46
_journal_year 2007
_chemical_formula_sum 'C47 H29 I2 N O4.25 P2 Pt S2'
_chemical_formula_weight 1250.66
_chemical_name_systematic
; 
 ? 
;
_space_group_IT_number 13
_symmetry_cell_setting monoclinic
_symmetry_space_group_name_Hall '-P 2yac'
_symmetry_space_group_name_H-M 'P 1 2/n 1'
_atom_sites_solution_hydrogens geom
_atom_sites_solution_primary direct
_atom_sites_solution_secondary difmap
_audit_creation_method SHELXL-97
_cell_angle_alpha 90.00
_cell_angle_beta 111.127(1)
_cell_angle_gamma 90.00
_cell_formula_units_Z 4
_cell_length_a 18.068(2)
_cell_length_b 11.882(1)
_cell_length_c 23.402(2)
_cell_measurement_reflns_used 8487
_cell_measurement_temperature 100(2)
_cell_measurement_theta_max 28.25
_cell_measurement_theta_min 2.42
_cell_volume 4686.3(8)
_computing_cell_refinement 'Bruker SMART (Bruker-AXS, 2000)'
_computing_data_collection 'Bruker SMART (Bruker-AXS, 2000)'
_computing_data_reduction 'Bruker SAINT+ (Bruker-AXS, 2004)'
_computing_molecular_graphics 'Bruker SHELXTL (Bruker-AXS, 2000a)'
_computing_publication_material 'Bruker SHELXTL (Bruker-AXS, 2000a)'
_computing_structure_refinement 'SHELXL-97 (Sheldrick, 1997)'
_computing_structure_solution 'SHELXS-97 (Sheldrick, 1997)'
_diffrn_ambient_temperature 100(2)
_diffrn_measured_fraction_theta_full 0.998
_diffrn_measured_fraction_theta_max 0.998
_diffrn_measurement_device_type 'Bruker-AXS Smart APEX CCD area detector'
_diffrn_measurement_method 'phi and omega scans'
_diffrn_radiation_monochromator graphite
_diffrn_radiation_source 'fine-focus sealed tube'
_diffrn_radiation_type MoK\a
_diffrn_radiation_wavelength 0.71073
_diffrn_reflns_av_R_equivalents 0.0530
_diffrn_reflns_av_sigmaI/netI 0.0362
_diffrn_reflns_limit_h_max 24
_diffrn_reflns_limit_h_min -23
_diffrn_reflns_limit_k_max 15
_diffrn_reflns_limit_k_min -15
_diffrn_reflns_limit_l_max 31
_diffrn_reflns_limit_l_min -31
_diffrn_reflns_number 80147
_diffrn_reflns_theta_full 28.33
_diffrn_reflns_theta_max 28.33
_diffrn_reflns_theta_min 2.10
_exptl_absorpt_coefficient_mu 4.512
_exptl_absorpt_correction_T_max 0.6367
_exptl_absorpt_correction_T_min 0.5285
_exptl_absorpt_correction_type multi-scan
_exptl_absorpt_process_details 'SADABS (Sheldrick, 2002)'
_exptl_crystal_colour Yellow
_exptl_crystal_density_diffrn 1.773
_exptl_crystal_density_method 'not measured'
_exptl_crystal_description Block
_exptl_crystal_F_000 2392
_exptl_crystal_size_max 0.16
_exptl_crystal_size_mid 0.15
_exptl_crystal_size_min 0.11
_refine_diff_density_max 1.857
_refine_diff_density_min -0.993
_refine_diff_density_rms 0.160
_refine_ls_extinction_method none
_refine_ls_goodness_of_fit_ref 1.141
_refine_ls_hydrogen_treatment constr
_refine_ls_matrix_type full
_refine_ls_number_parameters 546
_refine_ls_number_reflns 11645
_refine_ls_number_restraints 0
_refine_ls_restrained_S_all 1.141
_refine_ls_R_factor_all 0.0503
_refine_ls_R_factor_gt 0.0414
_refine_ls_shift/su_max 0.001
_refine_ls_shift/su_mean 0.000
_refine_ls_structure_factor_coef Fsqd
_refine_ls_weighting_details 'calc w=1/[\s^2^(Fo^2^)+(0.0399P)^2^+12.5116P] where P=(Fo^2^+2Fc^2^)/3'
_refine_ls_weighting_scheme calc
_refine_ls_wR_factor_gt 0.0925
_refine_ls_wR_factor_ref 0.0957
_reflns_number_gt 10171
_reflns_number_total 11645
_reflns_threshold_expression >2\s(I)
_cod_data_source_file ic701674xsup1.cif
_cod_data_source_block msb287
_cod_depositor_comments
;
The following automatic conversions were performed:

'_symmetry_cell_setting' value 'Monoclinic' changed to 'monoclinic'
according to /home/saulius/struct/CIF-dictionaries/cif_core.dic
dictionary named 'cif_core.dic' version 2.4.2 from 2011-04-26.

Automatic conversion script
Id: cif_fix_values 1891 2012-01-12 08:04:46Z andrius 
;
_cod_original_cell_volume 4686.2(7)
_cod_original_sg_symbol_H-M P2/n
_cod_database_code 4333494

loop_
_symmetry_equiv_pos_as_xyz
'x, y, z'
'-x+1/2, y, -z+1/2'
'-x, -y, -z'
'x-1/2, -y, z-1/2'

loop_
_atom_site_label
_atom_site_type_symbol
_atom_site_fract_x
_atom_site_fract_y
_atom_site_fract_z
_atom_site_U_iso_or_equiv
_atom_site_adp_type
_atom_site_occupancy
_atom_site_symmetry_multiplicity
_atom_site_calc_flag
_atom_site_refinement_flags
Pt Pt 0.041010(11) 0.087424(16) 0.289798(8) 0.02010(6) Uani 1 1 d .
I1 I 0.13863(2) -0.06668(3) 0.357285(17) 0.03008(9) Uani 1 1 d .
I2 I -0.02656(2) -0.06580(3) 0.206373(15) 0.02890(9) Uani 1 1 d .
S1 S 0.22367(8) 0.14378(11) 0.47637(6) 0.0271(3) Uani 1 1 d .
S2 S -0.15141(8) 0.15141(11) 0.11997(6) 0.0280(3) Uani 1 1 d .
P1 P 0.08752(7) 0.23445(11) 0.35069(5) 0.0206(2) Uani 1 1 d .
P2 P -0.02488(7) 0.24072(11) 0.24370(5) 0.0217(3) Uani 1 1 d .
O1 O 0.1744(2) 0.2779(3) 0.36171(15) 0.0291(8) Uani 1 1 d .
O2 O 0.0711(2) 0.2685(3) 0.41095(15) 0.0242(7) Uani 1 1 d .
O3 O -0.0121(2) 0.3007(3) 0.18714(15) 0.0249(7) Uani 1 1 d .
O4 O -0.1137(2) 0.2704(4) 0.23672(15) 0.0315(9) Uani 1 1 d .
N N 0.0271(2) 0.3258(4) 0.30122(18) 0.0238(9) Uani 1 1 d .
C1 C 0.2266(3) 0.3331(4) 0.4127(2) 0.0232(10) Uani 1 1 d .
C2 C 0.2516(3) 0.2842(4) 0.4695(2) 0.0216(10) Uani 1 1 d .
C3 C 0.3086(3) 0.3424(4) 0.5198(2) 0.0245(10) Uani 1 1 d .
C4 C 0.3372(3) 0.2985(5) 0.5801(2) 0.0316(12) Uani 1 1 d .
H4 H 0.3165 0.2300 0.5890 0.038 Uiso 1 1 calc R
C5 C 0.3953(3) 0.3558(5) 0.6259(3) 0.0385(14) Uani 1 1 d .
H5 H 0.4153 0.3253 0.6661 0.046 Uiso 1 1 calc R
C6 C 0.4249(4) 0.4572(5) 0.6141(3) 0.0405(15) Uani 1 1 d .
H6 H 0.4647 0.4955 0.6464 0.049 Uiso 1 1 calc R
C7 C 0.3978(3) 0.5025(5) 0.5570(3) 0.0352(13) Uani 1 1 d .
H7 H 0.4188 0.5720 0.5497 0.042 Uiso 1 1 calc R
C8 C 0.3388(3) 0.4472(4) 0.5086(2) 0.0267(11) Uani 1 1 d .
C9 C 0.3099(3) 0.4932(5) 0.4488(3) 0.0301(11) Uani 1 1 d .
H9 H 0.3294 0.5639 0.4415 0.036 Uiso 1 1 calc R
C10 C 0.2546(3) 0.4377(4) 0.4014(2) 0.0269(11) Uani 1 1 d .
H10 H 0.2354 0.4693 0.3614 0.032 Uiso 1 1 calc R
C11 C 0.0735(3) 0.2083(4) 0.4629(2) 0.0230(10) Uani 1 1 d .
C12 C 0.1408(3) 0.1569(4) 0.4993(2) 0.0240(10) Uani 1 1 d .
C13 C 0.1414(3) 0.1035(5) 0.5548(3) 0.0304(11) Uani 1 1 d .
C14 C 0.2088(4) 0.0497(5) 0.5966(3) 0.0414(15) Uani 1 1 d .
H14 H 0.2564 0.0467 0.5880 0.050 Uiso 1 1 calc R
C15 C 0.2069(4) 0.0016(6) 0.6491(3) 0.0496(18) Uani 1 1 d .
H15 H 0.2533 -0.0330 0.6770 0.060 Uiso 1 1 calc R
C16 C 0.1370(4) 0.0031(6) 0.6620(3) 0.0531(19) Uani 1 1 d .
H16 H 0.1358 -0.0306 0.6984 0.064 Uiso 1 1 calc R
C17 C 0.0710(4) 0.0530(6) 0.6220(3) 0.0474(17) Uani 1 1 d .
H17 H 0.0235 0.0522 0.6308 0.057 Uiso 1 1 calc R
C18 C 0.0706(3) 0.1059(5) 0.5681(3) 0.0340(12) Uani 1 1 d .
C19 C 0.0028(3) 0.1619(5) 0.5274(3) 0.0357(13) Uani 1 1 d .
H19 H -0.0445 0.1631 0.5362 0.043 Uiso 1 1 calc R
C20 C 0.0041(3) 0.2135(5) 0.4763(2) 0.0307(12) Uani 1 1 d .
H20 H -0.0412 0.2527 0.4500 0.037 Uiso 1 1 calc R
C21 C -0.0129(3) 0.2575(4) 0.1313(2) 0.0220(10) Uani 1 1 d .
C22 C -0.0744(3) 0.1943(4) 0.0942(2) 0.0222(10) Uani 1 1 d .
C23 C -0.0729(3) 0.1559(4) 0.0368(2) 0.0233(10) Uani 1 1 d .
C24 C -0.1337(3) 0.0858(5) -0.0034(2) 0.0298(11) Uani 1 1 d .
H24 H -0.1771 0.0627 0.0076 0.036 Uiso 1 1 calc R
C25 C -0.1290(3) 0.0524(5) -0.0576(3) 0.0387(14) Uani 1 1 d .
H25 H -0.1697 0.0062 -0.0844 0.046 Uiso 1 1 calc R
C26 C -0.0658(4) 0.0844(6) -0.0748(3) 0.0449(16) Uani 1 1 d .
H26 H -0.0633 0.0587 -0.1126 0.054 Uiso 1 1 calc R
C27 C -0.0079(4) 0.1520(6) -0.0379(3) 0.0395(14) Uani 1 1 d .
H27 H 0.0343 0.1747 -0.0506 0.047 Uiso 1 1 calc R
C28 C -0.0091(3) 0.1894(5) 0.0192(2) 0.0295(11) Uani 1 1 d .
C29 C 0.0510(3) 0.2583(5) 0.0590(3) 0.0321(12) Uani 1 1 d .
H29 H 0.0934 0.2822 0.0469 0.038 Uiso 1 1 calc R
C30 C 0.0499(3) 0.2910(5) 0.1139(2) 0.0299(12) Uani 1 1 d .
H30 H 0.0914 0.3364 0.1405 0.036 Uiso 1 1 calc R
C31 C -0.1682(3) 0.3282(5) 0.1870(2) 0.0269(11) Uani 1 1 d .
C32 C -0.1927(3) 0.2821(4) 0.1287(2) 0.0231(10) Uani 1 1 d .
C33 C -0.2517(3) 0.3394(5) 0.0800(2) 0.0258(11) Uani 1 1 d .
C34 C -0.2819(3) 0.2986(5) 0.0190(2) 0.0303(12) Uani 1 1 d .
H34 H -0.2623 0.2298 0.0094 0.036 Uiso 1 1 calc R
C35 C -0.3385(3) 0.3565(6) -0.0260(2) 0.0363(14) Uani 1 1 d .
H35 H -0.3583 0.3270 -0.0664 0.044 Uiso 1 1 calc R
C36 C -0.3675(3) 0.4574(6) -0.0136(3) 0.0395(15) Uani 1 1 d .
H36 H -0.4066 0.4970 -0.0457 0.047 Uiso 1 1 calc R
C37 C -0.3403(3) 0.5007(6) 0.0444(3) 0.0381(14) Uani 1 1 d .
H37 H -0.3607 0.5703 0.0522 0.046 Uiso 1 1 calc R
C38 C -0.2823(3) 0.4433(5) 0.0926(2) 0.0304(12) Uani 1 1 d .
C39 C -0.2534(3) 0.4858(5) 0.1533(3) 0.0342(13) Uani 1 1 d .
H39 H -0.2734 0.5552 0.1618 0.041 Uiso 1 1 calc R
C40 C -0.1973(3) 0.4293(5) 0.1998(2) 0.0347(13) Uani 1 1 d .
H40 H -0.1786 0.4587 0.2403 0.042 Uiso 1 1 calc R
C41 C 0.0169(3) 0.4444(4) 0.3079(2) 0.0258(11) Uani 1 1 d .
C42 C -0.0324(3) 0.4813(5) 0.3377(2) 0.0291(11) Uani 1 1 d .
H42 H -0.0587 0.4286 0.3543 0.035 Uiso 1 1 calc R
C43 C -0.0431(3) 0.5960(5) 0.3430(3) 0.0333(12) Uani 1 1 d .
H43 H -0.0764 0.6225 0.3636 0.040 Uiso 1 1 calc R
C44 C -0.0050(3) 0.6710(5) 0.3181(3) 0.0346(13) Uani 1 1 d .
H44 H -0.0130 0.7494 0.3213 0.042 Uiso 1 1 calc R
C45 C 0.0445(3) 0.6348(5) 0.2886(2) 0.0332(12) Uani 1 1 d .
H45 H 0.0705 0.6879 0.2719 0.040 Uiso 1 1 calc R
C46 C 0.0559(3) 0.5207(4) 0.2834(2) 0.0281(11) Uani 1 1 d .
H46 H 0.0900 0.4946 0.2634 0.034 Uiso 1 1 calc R
O7 O 0.2500 0.6036(15) 0.2500 0.130(10) Uani 0.50 2 d SP
C47 C 0.2097(17) 0.6709(18) 0.1993(9) 0.119(10) Uani 0.50 1 d P
C48 C 0.2146(9) 0.7786(13) 0.2234(6) 0.056(4) Uani 0.50 1 d P

loop_
_atom_site_aniso_label
_atom_site_aniso_U_11
_atom_site_aniso_U_22
_atom_site_aniso_U_33
_atom_site_aniso_U_23
_atom_site_aniso_U_13
_atom_site_aniso_U_12
Pt 0.02278(9) 0.01890(9) 0.01814(9) 0.00051(7) 0.00682(7) -0.00131(7)
I1 0.02867(16) 0.02100(17) 0.03331(19) -0.00063(13) 0.00240(14) 0.00288(13)
I2 0.03967(19) 0.02134(17) 0.02248(16) -0.00250(12) 0.00733(14) -0.00122(13)
S1 0.0320(6) 0.0239(6) 0.0322(7) 0.0011(5) 0.0196(6) 0.0038(5)
S2 0.0292(6) 0.0263(7) 0.0343(7) 0.0023(5) 0.0184(6) -0.0036(5)
P1 0.0232(6) 0.0212(6) 0.0154(6) 0.0010(5) 0.0045(5) -0.0005(5)
P2 0.0237(6) 0.0243(6) 0.0150(6) 0.0016(5) 0.0045(5) -0.0004(5)
O1 0.0263(18) 0.043(2) 0.0155(16) -0.0044(15) 0.0044(14) -0.0100(16)
O2 0.0251(17) 0.0293(19) 0.0181(16) 0.0009(14) 0.0079(14) 0.0018(14)
O3 0.0286(18) 0.0281(19) 0.0170(16) 0.0024(14) 0.0072(14) -0.0005(15)
O4 0.0279(18) 0.051(2) 0.0151(17) 0.0080(16) 0.0069(15) 0.0055(17)
N 0.029(2) 0.021(2) 0.0169(19) 0.0002(16) 0.0028(17) 0.0001(17)
C1 0.020(2) 0.029(3) 0.018(2) -0.0033(19) 0.0033(19) -0.0051(19)
C2 0.023(2) 0.023(2) 0.021(2) 0.0003(19) 0.0102(19) 0.0027(19)
C3 0.021(2) 0.031(3) 0.020(2) -0.006(2) 0.0044(19) 0.0056(19)
C4 0.032(3) 0.032(3) 0.027(3) 0.001(2) 0.006(2) 0.009(2)
C5 0.038(3) 0.047(4) 0.022(3) 0.001(2) 0.001(2) 0.018(3)
C6 0.040(3) 0.037(3) 0.032(3) -0.012(3) -0.001(3) 0.005(3)
C7 0.032(3) 0.027(3) 0.037(3) -0.010(2) 0.001(2) 0.001(2)
C8 0.023(2) 0.025(3) 0.027(3) -0.004(2) 0.003(2) 0.0028(19)
C9 0.027(2) 0.027(3) 0.034(3) 0.002(2) 0.009(2) -0.003(2)
C10 0.028(2) 0.026(3) 0.025(3) 0.012(2) 0.008(2) 0.001(2)
C11 0.032(3) 0.021(2) 0.018(2) -0.0006(18) 0.011(2) -0.0042(19)
C12 0.029(2) 0.019(2) 0.027(3) -0.0015(19) 0.013(2) -0.0010(19)
C13 0.038(3) 0.028(3) 0.032(3) 0.004(2) 0.020(2) 0.006(2)
C14 0.044(3) 0.046(4) 0.046(4) 0.025(3) 0.031(3) 0.022(3)
C15 0.066(4) 0.050(4) 0.044(4) 0.024(3) 0.032(3) 0.029(3)
C16 0.070(5) 0.057(4) 0.050(4) 0.029(3) 0.043(4) 0.028(4)
C17 0.055(4) 0.053(4) 0.050(4) 0.021(3) 0.038(3) 0.022(3)
C18 0.039(3) 0.033(3) 0.036(3) 0.006(2) 0.021(3) 0.009(2)
C19 0.036(3) 0.043(3) 0.036(3) 0.001(3) 0.023(3) 0.001(3)
C20 0.028(3) 0.039(3) 0.028(3) 0.001(2) 0.012(2) 0.000(2)
C21 0.025(2) 0.026(3) 0.016(2) 0.0045(19) 0.0084(19) 0.0026(19)
C22 0.020(2) 0.025(3) 0.023(2) 0.0034(19) 0.0100(19) -0.0028(19)
C23 0.022(2) 0.028(3) 0.017(2) 0.0004(19) 0.0037(19) 0.0014(19)
C24 0.028(2) 0.034(3) 0.028(3) -0.004(2) 0.010(2) -0.001(2)
C25 0.031(3) 0.047(4) 0.033(3) -0.014(3) 0.006(2) -0.002(3)
C26 0.044(3) 0.069(5) 0.025(3) -0.015(3) 0.016(3) 0.001(3)
C27 0.034(3) 0.063(4) 0.026(3) -0.002(3) 0.016(2) 0.001(3)
C28 0.025(2) 0.040(3) 0.026(3) -0.001(2) 0.012(2) -0.002(2)
C29 0.027(2) 0.042(3) 0.031(3) 0.003(2) 0.015(2) -0.007(2)
C30 0.023(2) 0.035(3) 0.030(3) 0.001(2) 0.006(2) -0.006(2)
C31 0.021(2) 0.042(3) 0.017(2) 0.004(2) 0.0061(19) 0.003(2)
C32 0.023(2) 0.031(3) 0.019(2) 0.0007(19) 0.0118(19) -0.003(2)
C33 0.021(2) 0.035(3) 0.023(2) 0.002(2) 0.009(2) -0.004(2)
C34 0.025(2) 0.042(3) 0.022(3) -0.001(2) 0.005(2) -0.008(2)
C35 0.031(3) 0.054(4) 0.019(3) 0.005(2) 0.003(2) -0.010(3)
C36 0.026(3) 0.058(4) 0.027(3) 0.013(3) 0.001(2) -0.003(3)
C37 0.028(3) 0.048(4) 0.037(3) 0.012(3) 0.011(2) 0.011(3)
C38 0.023(2) 0.043(3) 0.024(3) 0.006(2) 0.006(2) 0.001(2)
C39 0.028(3) 0.043(3) 0.030(3) -0.008(2) 0.008(2) 0.008(2)
C40 0.030(3) 0.052(4) 0.021(3) -0.006(2) 0.008(2) 0.004(3)
C41 0.031(3) 0.020(2) 0.021(2) 0.0036(19) 0.002(2) 0.001(2)
C42 0.031(3) 0.031(3) 0.021(2) -0.002(2) 0.004(2) -0.001(2)
C43 0.035(3) 0.031(3) 0.029(3) -0.008(2) 0.006(2) 0.003(2)
C44 0.040(3) 0.020(3) 0.030(3) -0.005(2) -0.004(2) 0.003(2)
C45 0.042(3) 0.021(3) 0.027(3) 0.002(2) 0.001(2) -0.006(2)
C46 0.035(3) 0.024(3) 0.024(3) 0.000(2) 0.010(2) 0.002(2)
O7 0.19(3) 0.033(10) 0.125(19) 0.000 0.003(18) 0.000
C47 0.23(3) 0.084(14) 0.055(11) -0.011(10) 0.064(15) 0.077(17)
C48 0.074(10) 0.070(10) 0.044(8) -0.007(7) 0.045(7) -0.012(8)

loop_
_atom_type_symbol
_atom_type_description
_atom_type_scat_dispersion_real
_atom_type_scat_dispersion_imag
_atom_type_scat_source
C C 0.0033 0.0016 'International Tables Vol C Tables 4.2.6.8 and 6.1.1.4'
H H 0.0000 0.0000 'International Tables Vol C Tables 4.2.6.8 and 6.1.1.4'
N N 0.0061 0.0033 'International Tables Vol C Tables 4.2.6.8 and 6.1.1.4'
O O 0.0106 0.0060 'International Tables Vol C Tables 4.2.6.8 and 6.1.1.4'
P P 0.1023 0.0942 'International Tables Vol C Tables 4.2.6.8 and 6.1.1.4'
S S 0.1246 0.1234 'International Tables Vol C Tables 4.2.6.8 and 6.1.1.4'
I I -0.4742 1.8119 'International Tables Vol C Tables 4.2.6.8 and 6.1.1.4'
Pt Pt -1.7033 8.3905 'International Tables Vol C Tables 4.2.6.8 and 6.1.1.4'

loop_
_geom_angle_atom_site_label_1
_geom_angle_atom_site_label_2
_geom_angle_atom_site_label_3
_geom_angle
_geom_angle_site_symmetry_1
_geom_angle_site_symmetry_3
P1 Pt P2 71.35(5) . .
P1 Pt I2 171.85(3) . .
P2 Pt I2 100.52(3) . .
P1 Pt I1 98.36(3) . .
P2 Pt I1 169.22(3) . .
I2 Pt I1 89.724(14) . .
C2 S1 C12 104.2(2) . .
C32 S2 C22 101.6(2) . .
O1 P1 O2 105.23(19) . .
O1 P1 N 105.2(2) . .
O2 P1 N 99.4(2) . .
O1 P1 Pt 119.04(15) . .
O2 P1 Pt 128.29(14) . .
N P1 Pt 93.72(15) . .
O1 P1 P2 122.22(14) . .
O2 P1 P2 121.05(14) . .
N P1 P2 39.21(15) . .
Pt P1 P2 54.52(4) . .
O3 P2 O4 104.99(19) . .
O3 P2 N 101.0(2) . .
O4 P2 N 101.6(2) . .
O3 P2 Pt 123.76(15) . .
O4 P2 Pt 124.94(16) . .
N P2 Pt 93.30(15) . .
O3 P2 P1 121.15(14) . .
O4 P2 P1 120.96(14) . .
N P2 P1 39.17(15) . .
Pt P2 P1 54.13(4) . .
C1 O1 P1 128.2(3) . .
C11 O2 P1 133.0(3) . .
C21 O3 P2 131.0(3) . .
C31 O4 P2 124.9(3) . .
C41 N P1 129.7(3) . .
C41 N P2 128.5(3) . .
P1 N P2 101.6(2) . .
C2 C1 O1 121.2(5) . .
C2 C1 C10 123.0(4) . .
O1 C1 C10 115.7(4) . .
C1 C2 C3 118.8(5) . .
C1 C2 S1 119.0(4) . .
C3 C2 S1 121.7(4) . .
C4 C3 C8 118.7(5) . .
C4 C3 C2 122.5(5) . .
C8 C3 C2 118.8(5) . .
C5 C4 C3 119.6(6) . .
C5 C4 H4 120.2 . .
C3 C4 H4 120.2 . .
C4 C5 C6 121.0(5) . .
C4 C5 H5 119.5 . .
C6 C5 H5 119.5 . .
C7 C6 C5 120.8(5) . .
C7 C6 H6 119.6 . .
C5 C6 H6 119.6 . .
C6 C7 C8 120.5(6) . .
C6 C7 H7 119.8 . .
C8 C7 H7 119.8 . .
C7 C8 C9 121.1(5) . .
C7 C8 C3 119.4(5) . .
C9 C8 C3 119.5(5) . .
C10 C9 C8 121.1(5) . .
C10 C9 H9 119.4 . .
C8 C9 H9 119.4 . .
C9 C10 C1 118.8(5) . .
C9 C10 H10 120.6 . .
C1 C10 H10 120.6 . .
C12 C11 O2 121.1(4) . .
C12 C11 C20 123.7(5) . .
O2 C11 C20 115.0(4) . .
C11 C12 C13 118.6(5) . .
C11 C12 S1 121.0(4) . .
C13 C12 S1 120.2(4) . .
C14 C13 C18 118.6(5) . .
C14 C13 C12 123.2(5) . .
C18 C13 C12 118.2(5) . .
C15 C14 C13 121.1(6) . .
C15 C14 H14 119.4 . .
C13 C14 H14 119.4 . .
C14 C15 C16 120.3(6) . .
C14 C15 H15 119.8 . .
C16 C15 H15 119.8 . .
C17 C16 C15 119.6(6) . .
C17 C16 H16 120.2 . .
C15 C16 H16 120.2 . .
C16 C17 C18 122.0(6) . .
C16 C17 H17 119.0 . .
C18 C17 H17 119.0 . .
C17 C18 C19 122.3(5) . .
C17 C18 C13 118.3(5) . .
C19 C18 C13 119.4(5) . .
C20 C19 C18 121.4(5) . .
C20 C19 H19 119.3 . .
C18 C19 H19 119.3 . .
C19 C20 C11 118.7(5) . .
C19 C20 H20 120.7 . .
C11 C20 H20 120.7 . .
C22 C21 C30 122.3(5) . .
C22 C21 O3 122.0(4) . .
C30 C21 O3 115.5(4) . .
C21 C22 C23 119.2(4) . .
C21 C22 S2 120.0(4) . .
C23 C22 S2 120.6(4) . .
C28 C23 C24 119.1(5) . .
C28 C23 C22 118.5(4) . .
C24 C23 C22 122.4(5) . .
C25 C24 C23 119.6(5) . .
C25 C24 H24 120.2 . .
C23 C24 H24 120.2 . .
C24 C25 C26 121.5(5) . .
C24 C25 H25 119.3 . .
C26 C25 H25 119.3 . .
C27 C26 C25 120.2(5) . .
C27 C26 H26 119.9 . .
C25 C26 H26 119.9 . .
C26 C27 C28 121.1(5) . .
C26 C27 H27 119.4 . .
C28 C27 H27 119.4 . .
C29 C28 C23 119.1(5) . .
C29 C28 C27 122.4(5) . .
C23 C28 C27 118.5(5) . .
C30 C29 C28 121.5(5) . .
C30 C29 H29 119.2 . .
C28 C29 H29 119.2 . .
C29 C30 C21 119.3(5) . .
C29 C30 H30 120.4 . .
C21 C30 H30 120.4 . .
C32 C31 C40 123.0(5) . .
C32 C31 O4 120.2(5) . .
C40 C31 O4 116.8(5) . .
C31 C32 C33 118.7(5) . .
C31 C32 S2 117.5(4) . .
C33 C32 S2 123.7(4) . .
C34 C33 C32 123.3(5) . .
C34 C33 C38 117.8(5) . .
C32 C33 C38 118.9(5) . .
C35 C34 C33 121.1(6) . .
C35 C34 H34 119.5 . .
C33 C34 H34 119.5 . .
C34 C35 C36 120.9(5) . .
C34 C35 H35 119.6 . .
C36 C35 H35 119.6 . .
C37 C36 C35 120.5(5) . .
C37 C36 H36 119.8 . .
C35 C36 H36 119.8 . .
C36 C37 C38 120.7(6) . .
C36 C37 H37 119.6 . .
C38 C37 H37 119.6 . .
C37 C38 C39 122.0(6) . .
C37 C38 C33 119.0(5) . .
C39 C38 C33 119.0(5) . .
C40 C39 C38 121.5(5) . .
C40 C39 H39 119.2 . .
C38 C39 H39 119.2 . .
C39 C40 C31 118.9(5) . .
C39 C40 H40 120.6 . .
C31 C40 H40 120.6 . .
C42 C41 C46 121.0(5) . .
C42 C41 N 119.7(5) . .
C46 C41 N 119.3(5) . .
C41 C42 C43 119.4(5) . .
C41 C42 H42 120.3 . .
C43 C42 H42 120.3 . .
C44 C43 C42 119.4(5) . .
C44 C43 H43 120.3 . .
C42 C43 H43 120.3 . .
C43 C44 C45 121.5(5) . .
C43 C44 H44 119.2 . .
C45 C44 H44 119.2 . .
C44 C45 C46 119.5(5) . .
C44 C45 H45 120.3 . .
C46 C45 H45 120.3 . .
C45 C46 C41 119.2(5) . .
C45 C46 H46 120.4 . .
C41 C46 H46 120.4 . .
C47 O7 C47 110(2) 2 .
C48 C47 O7 104.2(16) . .
C47 C48 C48 105.0(13) . 2

loop_
_geom_bond_atom_site_label_1
_geom_bond_atom_site_label_2
_geom_bond_distance
_geom_bond_site_symmetry_2
Pt P1 2.2193(13) .
Pt P2 2.2300(13) .
Pt I2 2.6265(4) .
Pt I1 2.6363(4) .
S1 C2 1.768(5) .
S1 C12 1.771(5) .
S2 C32 1.767(5) .
S2 C22 1.779(5) .
P1 O1 1.583(4) .
P1 O2 1.594(4) .
P1 N 1.673(4) .
P1 P2 2.5947(17) .
P2 O3 1.592(4) .
P2 O4 1.593(4) .
P2 N 1.675(4) .
O1 C1 1.390(6) .
O2 C11 1.399(6) .
O3 C21 1.399(6) .
O4 C31 1.404(6) .
N C41 1.437(6) .
C1 C2 1.368(7) .
C1 C10 1.403(7) .
C2 C3 1.433(7) .
C3 C4 1.416(7) .
C3 C8 1.420(7) .
C4 C5 1.378(8) .
C4 H4 0.9500 .
C5 C6 1.386(9) .
C5 H5 0.9500 .
C6 C7 1.357(8) .
C6 H6 0.9500 .
C7 C8 1.407(7) .
C7 H7 0.9500 .
C8 C9 1.417(7) .
C9 C10 1.367(7) .
C9 H9 0.9500 .
C10 H10 0.9500 .
C11 C12 1.353(7) .
C11 C20 1.398(7) .
C12 C13 1.441(7) .
C13 C14 1.411(8) .
C13 C18 1.420(8) .
C14 C15 1.367(8) .
C14 H14 0.9500 .
C15 C16 1.400(9) .
C15 H15 0.9500 .
C16 C17 1.358(9) .
C16 H16 0.9500 .
C17 C18 1.409(8) .
C17 H17 0.9500 .
C18 C19 1.417(8) .
C19 C20 1.352(8) .
C19 H19 0.9500 .
C20 H20 0.9500 .
C21 C22 1.363(7) .
C21 C30 1.394(7) .
C22 C23 1.428(7) .
C23 C28 1.415(7) .
C23 C24 1.427(7) .
C24 C25 1.361(8) .
C24 H24 0.9500 .
C25 C26 1.393(9) .
C25 H25 0.9500 .
C26 C27 1.355(9) .
C26 H26 0.9500 .
C27 C28 1.417(7) .
C27 H27 0.9500 .
C28 C29 1.410(8) .
C29 C30 1.351(8) .
C29 H29 0.9500 .
C30 H30 0.9500 .
C31 C32 1.386(7) .
C31 C40 1.387(8) .
C32 C33 1.421(7) .
C33 C34 1.418(7) .
C33 C38 1.426(8) .
C34 C35 1.359(8) .
C34 H34 0.9500 .
C35 C36 1.381(9) .
C35 H35 0.9500 .
C36 C37 1.367(9) .
C36 H36 0.9500 .
C37 C38 1.410(7) .
C37 H37 0.9500 .
C38 C39 1.417(8) .
C39 C40 1.367(8) .
C39 H39 0.9500 .
C40 H40 0.9500 .
C41 C42 1.386(8) .
C41 C46 1.392(7) .
C42 C43 1.388(8) .
C42 H42 0.9500 .
C43 C44 1.377(8) .
C43 H43 0.9500 .
C44 C45 1.381(8) .
C44 H44 0.9500 .
C45 C46 1.384(8) .
C45 H45 0.9500 .
C46 H46 0.9500 .
O7 C47 1.40(2) 2
O7 C47 1.40(2) .
C47 C48 1.39(2) .
C48 C48 1.43(3) 2
